data_7006746
loop_
_publ_author_name
'Masuda, Jason D.'
'Stephan, Douglas W.'

_publ_section_title
;
 Neutral and cationic aluminium complexes of a sterically demanding
 N-imidoylamidine ligand.
;
_journal_issue 17
_journal_name_full 'Dalton transactions (Cambridge, England : 2003)'
_journal_page_first 2089
_journal_page_last 2097
_journal_paper_doi 10.1039/b513531a
_journal_year 2006
_chemical_formula_sum 'C40 H57 N3'
_chemical_formula_weight 579.89
_space_group_IT_number 14
_symmetry_cell_setting monoclinic
_symmetry_space_group_name_Hall '-P 2yn'
_symmetry_space_group_name_H-M 'P 1 21/n 1'
_atom_sites_solution_hydrogens geom
_atom_sites_solution_primary direct
_atom_sites_solution_secondary difmap
_audit_creation_method SHELXL-97
_cell_angle_alpha 90.00
_cell_angle_beta 104.309(11)
_cell_angle_gamma 90.00
_cell_formula_units_Z 4
_cell_length_a 12.553(7)
_cell_length_b 16.399(9)
_cell_length_c 19.071(11)
_cell_measurement_temperature 293(2)
_cell_measurement_theta_max 25.0
_cell_measurement_theta_min 2.0
_cell_volume 3804(4)
_computing_structure_refinement 'SHELXL-97 (Sheldrick, 1997)'
_computing_structure_solution 'SHELXS-97 (Sheldrick, 1990)'
_diffrn_ambient_temperature 293(2)
_diffrn_measured_fraction_theta_full 0.986
_diffrn_measured_fraction_theta_max 0.986
_diffrn_radiation_monochromator graphite
_diffrn_radiation_source 'fine-focus sealed tube'
_diffrn_radiation_type MoK\a
_diffrn_radiation_wavelength 0.71073
_diffrn_reflns_av_R_equivalents 0.0490
_diffrn_reflns_av_sigmaI/netI 0.0940
_diffrn_reflns_limit_h_max 7
_diffrn_reflns_limit_h_min -13
_diffrn_reflns_limit_k_max 18
_diffrn_reflns_limit_k_min -18
_diffrn_reflns_limit_l_max 21
_diffrn_reflns_limit_l_min -21
_diffrn_reflns_number 16070
_diffrn_reflns_theta_full 23.32
_diffrn_reflns_theta_max 23.32
_diffrn_reflns_theta_min 2.16
_exptl_absorpt_coefficient_mu 0.058
_exptl_absorpt_correction_T_max 0.351037
_exptl_absorpt_correction_T_min 0.037381
_exptl_absorpt_correction_type sadabs
_exptl_crystal_density_diffrn 1.013
_exptl_crystal_density_method 'not measured'
_exptl_crystal_F_000 1272
_exptl_crystal_size_max 0.28
_exptl_crystal_size_mid 0.22
_exptl_crystal_size_min 0.20
_refine_diff_density_max 0.158
_refine_diff_density_min -0.190
_refine_diff_density_rms 0.030
_refine_ls_extinction_method none
_refine_ls_goodness_of_fit_ref 0.769
_refine_ls_hydrogen_treatment mixed
_refine_ls_matrix_type full
_refine_ls_number_parameters 388
_refine_ls_number_reflns 5424
_refine_ls_number_restraints 0
_refine_ls_restrained_S_all 0.769
_refine_ls_R_factor_all 0.1144
_refine_ls_R_factor_gt 0.0472
_refine_ls_shift/su_max 0.001
_refine_ls_shift/su_mean 0.000
_refine_ls_structure_factor_coef Fsqd
_refine_ls_weighting_details 'calc w=1/[\s^2^(Fo^2^)+(0.0641P)^2^+0.0000P] where P=(Fo^2^+2Fc^2^)/3'
_refine_ls_weighting_scheme calc
_refine_ls_wR_factor_gt 0.1085
_refine_ls_wR_factor_ref 0.1203
_reflns_number_gt 2263
_reflns_number_total 5424
_reflns_threshold_expression >2sigma(I)
_cod_data_source_file b513531a.txt
_cod_data_source_block i-Pr2C6H3N(C(Me)NC6H3i-Pr2)2
_cod_original_sg_symbol_H-M P21/n
_cod_database_code 7006746

loop_
_symmetry_equiv_pos_as_xyz
'x, y, z'
'-x+1/2, y+1/2, -z+1/2'
'-x, -y, -z'
'x-1/2, -y-1/2, z-1/2'

loop_
_atom_site_label
_atom_site_type_symbol
_atom_site_fract_x
_atom_site_fract_y
_atom_site_fract_z
_atom_site_U_iso_or_equiv
_atom_site_adp_type
_atom_site_occupancy
_atom_site_symmetry_multiplicity
_atom_site_calc_flag
_atom_site_refinement_flags
_atom_site_disorder_assembly
_atom_site_disorder_group
N1 N 0.82194(17) 0.30854(11) -0.09353(11) 0.0544(6) Uani 1 1 d . . .
N2 N 0.72768(17) 0.20712(12) 0.05699(11) 0.0557(6) Uani 1 1 d . . .
N3 N 0.87734(16) 0.25366(12) 0.02052(10) 0.0503(5) Uani 1 1 d . . .
C1 C 0.8364(2) 0.36068(16) -0.15048(14) 0.0565(7) Uani 1 1 d . . .
C2 C 0.9018(2) 0.33632(16) -0.19713(15) 0.0633(8) Uani 1 1 d . . .
C3 C 0.9086(3) 0.3883(2) -0.25374(15) 0.0782(9) Uani 1 1 d . . .
H3A H 0.9510 0.3732 -0.2853 0.094 Uiso 1 1 calc R . .
C4 C 0.8539(3) 0.4612(2) -0.26367(17) 0.0898(11) Uani 1 1 d . . .
H4A H 0.8608 0.4954 -0.3012 0.108 Uiso 1 1 calc R . .
C5 C 0.7890(3) 0.48447(18) -0.21886(18) 0.0845(10) Uani 1 1 d . . .
H5A H 0.7517 0.5340 -0.2267 0.101 Uiso 1 1 calc R . .
C6 C 0.7782(2) 0.43425(17) -0.16122(15) 0.0668(8) Uani 1 1 d . . .
C7 C 0.9622(2) 0.25531(18) -0.18794(16) 0.0808(9) Uani 1 1 d . . .
H7A H 0.9578 0.2331 -0.1410 0.097 Uiso 1 1 calc R . .
C8 C 0.9070(4) 0.1955(2) -0.2443(2) 0.177(2) Uani 1 1 d . . .
H8A H 0.9462 0.1447 -0.2368 0.266 Uiso 1 1 calc R . .
H8B H 0.9066 0.2164 -0.2914 0.266 Uiso 1 1 calc R . .
H8C H 0.8328 0.1869 -0.2410 0.266 Uiso 1 1 calc R . .
C9 C 1.0834(3) 0.2632(2) -0.1860(2) 0.1481(15) Uani 1 1 d . . .
H9A H 1.1172 0.2103 -0.1793 0.222 Uiso 1 1 calc R . .
H9B H 1.1185 0.2982 -0.1467 0.222 Uiso 1 1 calc R . .
H9C H 1.0912 0.2861 -0.2308 0.222 Uiso 1 1 calc R . .
C10 C 0.7035(3) 0.45873(18) -0.11274(17) 0.0872(10) Uani 1 1 d . . .
H10A H 0.7092 0.4162 -0.0759 0.105 Uiso 1 1 calc R . .
C11 C 0.5835(3) 0.4641(3) -0.1543(2) 0.1475(15) Uani 1 1 d . . .
H11A H 0.5393 0.4788 -0.1217 0.221 Uiso 1 1 calc R . .
H11B H 0.5599 0.4123 -0.1759 0.221 Uiso 1 1 calc R . .
H11C H 0.5756 0.5048 -0.1915 0.221 Uiso 1 1 calc R . .
C12 C 0.7377(3) 0.5383(3) -0.0740(2) 0.1649(19) Uani 1 1 d . . .
H12A H 0.8126 0.5344 -0.0464 0.247 Uiso 1 1 calc R . .
H12B H 0.6911 0.5496 -0.0421 0.247 Uiso 1 1 calc R . .
H12C H 0.7311 0.5814 -0.1088 0.247 Uiso 1 1 calc R . .
C13 C 0.6347(2) 0.15560(16) 0.05467(14) 0.0567(7) Uani 1 1 d . . .
C14 C 0.6513(2) 0.08719(18) 0.10009(15) 0.0650(8) Uani 1 1 d . . .
C15 C 0.5582(3) 0.04114(19) 0.10304(17) 0.0843(9) Uani 1 1 d . . .
H15A H 0.5665 -0.0051 0.1321 0.101 Uiso 1 1 calc R . .
C16 C 0.4550(3) 0.0631(2) 0.0637(2) 0.0890(10) Uani 1 1 d . . .
H16A H 0.3944 0.0318 0.0665 0.107 Uiso 1 1 calc R . .
C17 C 0.4414(2) 0.1309(2) 0.02071(17) 0.0849(9) Uani 1 1 d . . .
H17A H 0.3710 0.1449 -0.0054 0.102 Uiso 1 1 calc R . .
C18 C 0.5297(2) 0.17949(17) 0.01465(15) 0.0649(8) Uani 1 1 d . . .
C19 C 0.7647(3) 0.06521(17) 0.14517(16) 0.0796(9) Uani 1 1 d . . .
H19A H 0.8181 0.0889 0.1213 0.095 Uiso 1 1 calc R . .
C20 C 0.7872(3) -0.02591(19) 0.15205(18) 0.1211(13) Uani 1 1 d . . .
H20A H 0.7768 -0.0494 0.1047 0.182 Uiso 1 1 calc R . .
H20B H 0.7374 -0.0509 0.1765 0.182 Uiso 1 1 calc R . .
H20C H 0.8615 -0.0350 0.1792 0.182 Uiso 1 1 calc R . .
C21 C 0.7850(3) 0.1040(2) 0.22058(19) 0.1446(16) Uani 1 1 d . . .
H21A H 0.7734 0.1618 0.2158 0.217 Uiso 1 1 calc R . .
H21B H 0.8593 0.0935 0.2471 0.217 Uiso 1 1 calc R . .
H21C H 0.7351 0.0810 0.2461 0.217 Uiso 1 1 calc R . .
C22 C 0.5110(2) 0.2561(2) -0.03128(17) 0.0862(9) Uani 1 1 d . . .
H22A H 0.5822 0.2721 -0.0395 0.103 Uiso 1 1 calc R . .
C23 C 0.4326(3) 0.2434(3) -0.1050(2) 0.1598(17) Uani 1 1 d . . .
H23A H 0.4249 0.2935 -0.1319 0.240 Uiso 1 1 calc R . .
H23B H 0.3621 0.2268 -0.0989 0.240 Uiso 1 1 calc R . .
H23C H 0.4612 0.2019 -0.1308 0.240 Uiso 1 1 calc R . .
C24 C 0.4726(4) 0.3252(2) 0.0089(2) 0.185(2) Uani 1 1 d . . .
H24A H 0.5236 0.3325 0.0551 0.277 Uiso 1 1 calc R . .
H24B H 0.4013 0.3125 0.0159 0.277 Uiso 1 1 calc R . .
H24C H 0.4684 0.3746 -0.0187 0.277 Uiso 1 1 calc R . .
C25 C 0.9455(2) 0.25828(16) 0.09437(13) 0.0558(7) Uani 1 1 d . . .
C26 C 1.0308(2) 0.20032(18) 0.11573(15) 0.0670(8) Uani 1 1 d . . .
C27 C 1.0967(3) 0.2052(2) 0.18560(17) 0.0894(10) Uani 1 1 d . . .
H27A H 1.1529 0.1674 0.2010 0.107 Uiso 1 1 calc R . .
C28 C 1.0805(3) 0.2645(2) 0.23215(18) 0.1029(12) Uani 1 1 d . . .
H28A H 1.1262 0.2668 0.2786 0.123 Uiso 1 1 calc R . .
C29 C 0.9976(3) 0.3208(2) 0.21140(17) 0.0921(11) Uani 1 1 d . . .
H29A H 0.9880 0.3605 0.2441 0.110 Uiso 1 1 calc R . .
C30 C 0.9269(3) 0.31914(17) 0.14129(15) 0.0697(8) Uani 1 1 d . . .
C31 C 0.8350(3) 0.38102(17) 0.12082(16) 0.0840(9) Uani 1 1 d . . .
H31A H 0.7967 0.3715 0.0701 0.101 Uiso 1 1 calc R . .
C32 C 0.8783(3) 0.46962(18) 0.12718(19) 0.1312(14) Uani 1 1 d . . .
H32A H 0.9295 0.4762 0.0976 0.197 Uiso 1 1 calc R . .
H32B H 0.9144 0.4811 0.1767 0.197 Uiso 1 1 calc R . .
H32C H 0.8178 0.5066 0.1112 0.197 Uiso 1 1 calc R . .
C33 C 0.7509(3) 0.3706(2) 0.1666(2) 0.1296(13) Uani 1 1 d . . .
H33A H 0.7226 0.3159 0.1614 0.194 Uiso 1 1 calc R . .
H33B H 0.6915 0.4085 0.1505 0.194 Uiso 1 1 calc R . .
H33C H 0.7859 0.3809 0.2165 0.194 Uiso 1 1 calc R . .
C34 C 1.0523(3) 0.1340(2) 0.06513(16) 0.0932(10) Uani 1 1 d . . .
H34A H 0.9917 0.1345 0.0214 0.112 Uiso 1 1 calc R . .
C35 C 1.0577(3) 0.0490(2) 0.0989(2) 0.1307(14) Uani 1 1 d . . .
H35A H 0.9901 0.0379 0.1120 0.196 Uiso 1 1 calc R . .
H35B H 1.1177 0.0468 0.1413 0.196 Uiso 1 1 calc R . .
H35C H 1.0687 0.0091 0.0645 0.196 Uiso 1 1 calc R . .
C36 C 1.1594(3) 0.1512(3) 0.0427(2) 0.1652(18) Uani 1 1 d . . .
H36A H 1.1557 0.2043 0.0211 0.248 Uiso 1 1 calc R . .
H36B H 1.1692 0.1109 0.0083 0.248 Uiso 1 1 calc R . .
H36C H 1.2203 0.1491 0.0845 0.248 Uiso 1 1 calc R . .
C37 C 0.7807(2) 0.20363(13) 0.00839(13) 0.0473(6) Uani 1 1 d . . .
C38 C 0.7574(2) 0.14735(14) -0.05594(12) 0.0633(7) Uani 1 1 d . . .
H38B H 0.6911 0.1174 -0.0576 0.095 Uiso 1 1 calc R . .
H38C H 0.8175 0.1100 -0.0518 0.095 Uiso 1 1 calc R . .
H38D H 0.7486 0.1788 -0.0995 0.095 Uiso 1 1 calc R . .
C39 C 0.8940(2) 0.30585(14) -0.03353(14) 0.0507(7) Uani 1 1 d . . .
C40 C 0.9984(2) 0.35610(16) -0.01545(14) 0.0779(9) Uani 1 1 d . . .
H40B H 1.0015 0.3896 -0.0562 0.117 Uiso 1 1 calc R . .
H40C H 1.0609 0.3204 -0.0042 0.117 Uiso 1 1 calc R . .
H40D H 0.9989 0.3902 0.0256 0.117 Uiso 1 1 calc R . .

loop_
_atom_site_aniso_label
_atom_site_aniso_U_11
_atom_site_aniso_U_22
_atom_site_aniso_U_33
_atom_site_aniso_U_23
_atom_site_aniso_U_13
_atom_site_aniso_U_12
N1 0.0524(14) 0.0551(13) 0.0515(13) 0.0050(11) 0.0047(12) -0.0032(11)
N2 0.0490(14) 0.0633(14) 0.0570(14) -0.0058(11) 0.0170(13) -0.0110(12)
N3 0.0417(13) 0.0616(13) 0.0452(13) 0.0039(11) 0.0065(11) -0.0098(11)
C1 0.0596(18) 0.0517(17) 0.0510(16) 0.0060(15) -0.0004(15) -0.0078(15)
C2 0.070(2) 0.0613(19) 0.0567(18) -0.0014(16) 0.0127(17) -0.0135(16)
C3 0.090(2) 0.082(2) 0.0624(19) 0.0037(18) 0.0187(18) -0.015(2)
C4 0.107(3) 0.089(3) 0.068(2) 0.016(2) 0.010(2) -0.021(2)
C5 0.103(3) 0.065(2) 0.077(2) 0.0171(19) 0.006(2) 0.0044(19)
C6 0.073(2) 0.0597(18) 0.0611(18) 0.0087(17) 0.0045(17) -0.0004(17)
C7 0.087(2) 0.075(2) 0.091(2) 0.0019(19) 0.0408(19) 0.002(2)
C8 0.161(4) 0.103(3) 0.235(5) -0.078(3) -0.014(4) 0.012(3)
C9 0.096(3) 0.138(3) 0.223(4) 0.008(3) 0.064(3) 0.022(3)
C10 0.099(3) 0.078(2) 0.082(2) 0.0110(18) 0.017(2) 0.031(2)
C11 0.094(3) 0.186(4) 0.169(4) -0.029(3) 0.045(3) -0.024(3)
C12 0.113(3) 0.187(4) 0.194(4) -0.110(4) 0.037(3) -0.012(3)
C13 0.054(2) 0.0644(18) 0.0574(17) -0.0072(15) 0.0236(16) -0.0087(17)
C14 0.065(2) 0.072(2) 0.0631(18) -0.0051(16) 0.0248(17) -0.0110(18)
C15 0.100(3) 0.086(2) 0.077(2) -0.0013(17) 0.042(2) -0.019(2)
C16 0.079(3) 0.108(3) 0.091(2) -0.015(2) 0.042(2) -0.036(2)
C17 0.056(2) 0.115(3) 0.088(2) -0.018(2) 0.0274(19) -0.016(2)
C18 0.0480(19) 0.082(2) 0.0695(19) -0.0118(16) 0.0235(17) -0.0073(18)
C19 0.081(2) 0.077(2) 0.087(2) 0.0189(18) 0.031(2) 0.0012(18)
C20 0.147(4) 0.094(3) 0.125(3) 0.023(2) 0.040(3) 0.016(2)
C21 0.132(3) 0.163(4) 0.112(3) -0.038(3) -0.021(3) 0.028(3)
C22 0.059(2) 0.097(2) 0.102(2) 0.012(2) 0.018(2) 0.008(2)
C23 0.132(4) 0.208(4) 0.116(3) 0.047(3) -0.014(3) -0.027(3)
C24 0.267(6) 0.115(3) 0.192(4) 0.015(3) 0.094(4) 0.072(4)
C25 0.0538(18) 0.0649(18) 0.0480(17) -0.0027(15) 0.0112(15) -0.0125(16)
C26 0.0469(18) 0.092(2) 0.0550(19) 0.0003(16) -0.0001(16) -0.0006(17)
C27 0.074(2) 0.122(3) 0.062(2) -0.004(2) -0.003(2) 0.006(2)
C28 0.105(3) 0.119(3) 0.067(2) -0.003(2) -0.010(2) -0.006(3)
C29 0.118(3) 0.090(2) 0.061(2) -0.0221(18) 0.009(2) -0.013(2)
C30 0.078(2) 0.066(2) 0.061(2) -0.0071(16) 0.0098(18) -0.0135(17)
C31 0.103(3) 0.066(2) 0.080(2) -0.0179(17) 0.018(2) -0.003(2)
C32 0.168(4) 0.070(2) 0.148(3) -0.021(2) 0.024(3) -0.013(2)
C33 0.136(3) 0.132(3) 0.138(3) -0.040(3) 0.064(3) 0.006(3)
C34 0.070(2) 0.131(3) 0.070(2) -0.011(2) 0.0005(18) 0.035(2)
C35 0.117(3) 0.117(3) 0.156(3) -0.020(3) 0.030(3) 0.021(3)
C36 0.139(4) 0.219(5) 0.170(4) 0.041(3) 0.100(3) 0.060(4)
C37 0.0424(17) 0.0436(14) 0.0524(16) 0.0023(13) 0.0051(15) -0.0010(14)
C38 0.0630(18) 0.0575(16) 0.0711(17) -0.0099(14) 0.0197(15) -0.0112(14)
C39 0.0478(18) 0.0499(16) 0.0543(17) 0.0012(14) 0.0123(16) -0.0052(14)
C40 0.066(2) 0.092(2) 0.0717(18) 0.0054(16) 0.0091(16) -0.0332(18)

loop_
_atom_type_symbol
_atom_type_description
_atom_type_scat_dispersion_real
_atom_type_scat_dispersion_imag
_atom_type_scat_source
C C 0.0033 0.0016 'International Tables Vol C Tables 4.2.6.8 and 6.1.1.4'
H H 0.0000 0.0000 'International Tables Vol C Tables 4.2.6.8 and 6.1.1.4'
N N 0.0061 0.0033 'International Tables Vol C Tables 4.2.6.8 and 6.1.1.4'

loop_
_geom_angle_atom_site_label_1
_geom_angle_atom_site_label_2
_geom_angle_atom_site_label_3
_geom_angle
_geom_angle_site_symmetry_1
_geom_angle_site_symmetry_3
_geom_angle_publ_flag
C39 N1 C1 120.6(2) . . ?
C37 N2 C13 121.4(2) . . ?
C39 N3 C37 120.44(19) . . ?
C39 N3 C25 121.5(2) . . ?
C37 N3 C25 117.13(19) . . ?
C6 C1 C2 121.1(3) . . ?
C6 C1 N1 117.9(3) . . ?
C2 C1 N1 120.9(2) . . ?
C3 C2 C1 118.2(3) . . ?
C3 C2 C7 120.0(3) . . ?
C1 C2 C7 121.8(2) . . ?
C4 C3 C2 121.1(3) . . ?
C3 C4 C5 120.7(3) . . ?
C4 C5 C6 120.7(3) . . ?
C1 C6 C5 118.2(3) . . ?
C1 C6 C10 121.0(3) . . ?
C5 C6 C10 120.8(3) . . ?
C8 C7 C9 110.9(3) . . ?
C8 C7 C2 111.2(3) . . ?
C9 C7 C2 113.4(3) . . ?
C12 C10 C11 109.3(3) . . ?
C12 C10 C6 112.5(3) . . ?
C11 C10 C6 112.2(3) . . ?
C14 C13 C18 122.3(3) . . ?
C14 C13 N2 117.2(3) . . ?
C18 C13 N2 120.0(2) . . ?
C13 C14 C15 117.2(3) . . ?
C13 C14 C19 121.1(3) . . ?
C15 C14 C19 121.6(3) . . ?
C16 C15 C14 121.2(3) . . ?
C17 C16 C15 120.1(3) . . ?
C16 C17 C18 122.1(3) . . ?
C17 C18 C13 117.0(3) . . ?
C17 C18 C22 120.7(3) . . ?
C13 C18 C22 122.3(3) . . ?
C14 C19 C20 114.3(3) . . ?
C14 C19 C21 110.4(3) . . ?
C20 C19 C21 110.0(3) . . ?
C24 C22 C18 110.5(3) . . ?
C24 C22 C23 110.9(3) . . ?
C18 C22 C23 113.2(3) . . ?
C30 C25 C26 122.0(3) . . ?
C30 C25 N3 120.3(3) . . ?
C26 C25 N3 117.7(2) . . ?
C27 C26 C25 117.9(3) . . ?
C27 C26 C34 119.5(3) . . ?
C25 C26 C34 122.6(2) . . ?
C28 C27 C26 121.1(3) . . ?
C27 C28 C29 121.0(3) . . ?
C28 C29 C30 121.0(3) . . ?
C25 C30 C29 117.0(3) . . ?
C25 C30 C31 123.4(3) . . ?
C29 C30 C31 119.5(3) . . ?
C30 C31 C33 111.5(3) . . ?
C30 C31 C32 112.3(3) . . ?
C33 C31 C32 109.7(3) . . ?
C26 C34 C35 112.4(3) . . ?
C26 C34 C36 110.5(3) . . ?
C35 C34 C36 109.5(3) . . ?
N2 C37 N3 115.6(2) . . ?
N2 C37 C38 126.2(2) . . ?
N3 C37 C38 117.9(2) . . ?
N1 C39 N3 118.9(2) . . ?
N1 C39 C40 124.7(2) . . ?
N3 C39 C40 116.4(2) . . ?

loop_
_geom_bond_atom_site_label_1
_geom_bond_atom_site_label_2
_geom_bond_distance
_geom_bond_site_symmetry_2
_geom_bond_publ_flag
N1 C39 1.272(3) . ?
N1 C1 1.429(3) . ?
N2 C37 1.269(3) . ?
N2 C13 1.433(3) . ?
N3 C39 1.395(3) . ?
N3 C37 1.435(3) . ?
N3 C25 1.458(3) . ?
C1 C6 1.399(3) . ?
C1 C2 1.409(3) . ?
C2 C3 1.395(3) . ?
C2 C7 1.518(4) . ?
C3 C4 1.368(4) . ?
C4 C5 1.373(4) . ?
C5 C6 1.407(4) . ?
C6 C10 1.524(4) . ?
C7 C8 1.494(4) . ?
C7 C9 1.518(4) . ?
C10 C12 1.508(4) . ?
C10 C11 1.522(4) . ?
C13 C14 1.401(3) . ?
C13 C18 1.406(3) . ?
C14 C15 1.404(4) . ?
C14 C19 1.513(4) . ?
C15 C16 1.375(4) . ?
C16 C17 1.367(4) . ?
C17 C18 1.393(4) . ?
C18 C22 1.517(4) . ?
C19 C20 1.520(4) . ?
C19 C21 1.535(4) . ?
C22 C24 1.513(4) . ?
C22 C23 1.518(4) . ?
C25 C30 1.398(3) . ?
C25 C26 1.415(3) . ?
C26 C27 1.386(3) . ?
C26 C34 1.522(4) . ?
C27 C28 1.366(4) . ?
C28 C29 1.373(4) . ?
C29 C30 1.411(4) . ?
C30 C31 1.513(4) . ?
C31 C33 1.537(4) . ?
C31 C32 1.546(4) . ?
C34 C35 1.529(4) . ?
C34 C36 1.534(5) . ?
C37 C38 1.505(3) . ?
C39 C40 1.514(3) . ?

loop_
_cod_related_entry_id
_cod_related_entry_database
_cod_related_entry_code
1 ChemSpider 21175611
